data_8104896
loop_
_publ_author_name
'Yang, Qi'
'Hou, Meng-Qi'
'Chen, Pei-Rou'
'Li, Shuo'
'Zhou, Guang-Peng'
'Li, Gan'
'Chen, Dong-Dong'

_publ_section_title
;
 Crystal structure of the Cu(II) complex
 chlorido-(6-oxo-2-phenyl-1,6-dihydropyrimidine-4-carboxylato-k2
 N,O)-(phenanthroline-k2 N,N')copper(II), C23H15ClCuN4O3
;
_journal_issue 1
_journal_name_full 'Zeitschrift f\"ur Kristallographie - New Crystal Structures'
_journal_page_first 109
_journal_page_last 111
_journal_paper_doi 10.1515/ncrs-2020-0398
_journal_volume 236
_journal_year 2021
_chemical_formula_moiety 'C23 H15 Cl Cu N4 O3'
_chemical_formula_sum 'C23 H15 Cl Cu N4 O3'
_chemical_formula_weight 494.38
_space_group_crystal_system monoclinic
_space_group_IT_number 14
_space_group_name_Hall '-P 2ybc'
_space_group_name_H-M_alt 'P 1 21/c 1'
_atom_sites_solution_hydrogens mixed
_atom_sites_solution_primary dual
_cell_angle_alpha 90
_cell_angle_beta 116.2165(17)
_cell_angle_gamma 90
_cell_formula_units_Z 4
_cell_length_a 10.63346(14)
_cell_length_b 17.99387(15)
_cell_length_c 11.60320(16)
_cell_measurement_reflns_used 9400
_cell_measurement_temperature 292.88(11)
_cell_measurement_theta_max 71.8140
_cell_measurement_theta_min 4.6220
_cell_volume 1991.74(5)
_computing_cell_refinement 'CrysAlisPro 1.171.39.46e (Rigaku OD, 2018)'
_computing_data_collection 'CrysAlisPro 1.171.39.46e (Rigaku OD, 2018)'
_computing_data_reduction 'CrysAlisPro 1.171.39.46e (Rigaku OD, 2018)'
_computing_molecular_graphics 'Olex2 (Dolomanov et al., 2009)'
_computing_publication_material 'Olex2 (Dolomanov et al., 2009)'
_computing_structure_refinement 'ShelXL (Sheldrick, 2015)'
_computing_structure_solution 'ShelXT (Sheldrick, 2015)'
_diffrn_ambient_environment air
_diffrn_ambient_temperature 292.88(11)
_diffrn_detector 'CCD plate'
_diffrn_detector_area_resol_mean 8.0243
_diffrn_detector_type EosS2
_diffrn_measured_fraction_theta_full 1.000
_diffrn_measured_fraction_theta_max 0.990
_diffrn_measurement_details
;
List of Runs (angles in degrees, time in seconds):

  # Type    Start    End  Width  t~exp~   \w     \q     \k     \f   Frames
--------------------------------------------------------------------------
  1  \w   -103.00 -19.00   1.00    1.09    --  -35.97 -57.00 -90.00   84
  2  \w      1.00  75.00   1.00    1.09    --   35.97 -99.00 150.00   74
  3  \w    -32.00  63.00   1.00    1.09    --   35.97 -77.00   0.00   95
  4  \w     24.00  90.00   1.00    1.09    --   35.97-126.00 -30.00   66
  5  \w     17.00 105.00   1.00    1.09    --   35.97  38.00  90.00   88
  6  \w     91.00 176.00   1.00    4.38    --  107.97  45.00 120.00   85
  7  \w     40.00 135.00   1.00    4.38    --  107.97 -77.00  90.00   95
  8  \w     57.00 150.00   1.00    4.38    --  107.97 178.00 150.00   93
  9  \w     39.00 110.00   1.00    4.38    --  107.97 -95.00-120.00   71
 10  \w     90.00 175.00   1.00    4.38    --  107.97  61.00 -30.00   85
 11  \w     90.00 175.00   1.00    4.38    --  107.97  61.00-120.00   85
 12  \w     90.00 175.00   1.00    4.38    --  107.97  61.00   0.00   85
 13  \w     39.00 110.00   1.00    4.38    --  107.97 -95.00 150.00   71
 14  \w   -104.00  -9.00   1.00    1.09    --  -35.97 -77.00   0.00   95
 15  \w   -103.00 -19.00   1.00    1.09    --  -35.97 -57.00-150.00   84
 16  \w   -104.00  -9.00   1.00    1.09    --  -35.97 -77.00 150.00   95
 17  \w    -31.00  53.00   1.00    1.09    --   35.97 -57.00-150.00   84
 18  \w     91.00 176.00   1.00    4.38    --  107.97  45.00-180.00   85
 19  \w     91.00 172.00   1.00    4.38    --  107.97  45.00 -60.00   81
 20  \w     90.00 175.00   1.00    4.38    --  107.97  61.00  60.00   85
;
_diffrn_measurement_device 'four-circle diffractometer'
_diffrn_measurement_device_type 'SuperNova, Dual, Cu at home/near, EosS2'
_diffrn_measurement_method '\w scans'
_diffrn_orient_matrix_type 'CrysAlisPro convention (1999,Acta A55,543-557)'
_diffrn_orient_matrix_UB_11 -0.0127590000
_diffrn_orient_matrix_UB_12 -0.0803155000
_diffrn_orient_matrix_UB_13 -0.0499247000
_diffrn_orient_matrix_UB_21 0.1414411000
_diffrn_orient_matrix_UB_22 0.0082268000
_diffrn_orient_matrix_UB_23 -0.0055165000
_diffrn_orient_matrix_UB_31 0.0769003000
_diffrn_orient_matrix_UB_32 -0.0285095000
_diffrn_orient_matrix_UB_33 0.1392038000
_diffrn_radiation_monochromator mirror
_diffrn_radiation_probe x-ray
_diffrn_radiation_type CuK\a
_diffrn_radiation_wavelength 1.54184
_diffrn_reflns_av_R_equivalents 0.0256
_diffrn_reflns_av_unetI/netI 0.0199
_diffrn_reflns_Laue_measured_fraction_full 1.000
_diffrn_reflns_Laue_measured_fraction_max 0.990
_diffrn_reflns_limit_h_max 13
_diffrn_reflns_limit_h_min -13
_diffrn_reflns_limit_k_max 22
_diffrn_reflns_limit_k_min -21
_diffrn_reflns_limit_l_max 14
_diffrn_reflns_limit_l_min -13
_diffrn_reflns_number 15216
_diffrn_reflns_point_group_measured_fraction_full 1.000
_diffrn_reflns_point_group_measured_fraction_max 0.990
_diffrn_reflns_theta_full 67.684
_diffrn_reflns_theta_max 71.712
_diffrn_reflns_theta_min 4.635
_diffrn_source 'micro-focus sealed X-ray tube'
_diffrn_source_type 'SuperNova (Cu) X-ray Source'
_exptl_absorpt_coefficient_mu 3.091
_exptl_absorpt_correction_T_max 1.00000
_exptl_absorpt_correction_T_min 0.48591
_exptl_absorpt_correction_type multi-scan
_exptl_absorpt_process_details
;
CrysAlisPro 1.171.39.46e (Rigaku Oxford Diffraction, 2018)
Empirical absorption correction using spherical harmonics,
 implemented in SCALE3 ABSPACK scaling algorithm.
;
_exptl_crystal_colour 'clear bluish blue'
_exptl_crystal_colour_lustre clear
_exptl_crystal_colour_modifier bluish
_exptl_crystal_colour_primary blue
_exptl_crystal_density_diffrn 1.649
_exptl_crystal_description plate
_exptl_crystal_F_000 1004
_exptl_crystal_size_max 0.2
_exptl_crystal_size_mid 0.2
_exptl_crystal_size_min 0.05
_refine_diff_density_max 0.327
_refine_diff_density_min -0.376
_refine_diff_density_rms 0.050
_refine_ls_extinction_coef .
_refine_ls_extinction_method none
_refine_ls_goodness_of_fit_ref 1.012
_refine_ls_hydrogen_treatment mixed
_refine_ls_matrix_type full
_refine_ls_number_parameters 293
_refine_ls_number_reflns 3863
_refine_ls_number_restraints 0
_refine_ls_restrained_S_all 1.012
_refine_ls_R_factor_all 0.0339
_refine_ls_R_factor_gt 0.0315
_refine_ls_shift/su_max 0.001
_refine_ls_shift/su_mean 0.000
_refine_ls_structure_factor_coef Fsqd
_refine_ls_weighting_details 'w=1/[\s^2^(Fo^2^)+(0.0520P)^2^+0.9430P] where P=(Fo^2^+2Fc^2^)/3'
_refine_ls_weighting_scheme calc
_refine_ls_wR_factor_gt 0.0874
_refine_ls_wR_factor_ref 0.0898
_reflns_Friedel_coverage 0.000
_reflns_Friedel_fraction_full .
_reflns_Friedel_fraction_max .
_reflns_number_gt 3568
_reflns_number_total 3863
_reflns_threshold_expression 'I > 2\s(I)'
_cod_data_source_file suppl_j_ncrs-2020-0398_suppl.cif
_cod_data_source_block 1
_cod_database_code 8104896
_chemical_oxdiff_formula 'C1 H1 N1 Cu1'
_shelx_space_group_comment
;
The symmetry employed for this shelxl refinement is uniquely defined
by the following loop, which should always be used as a source of
symmetry information in preference to the above space-group names.
They are only intended as comments.
;
_reflns_odcompleteness_completeness 99.97
_reflns_odcompleteness_iscentric 1
_reflns_odcompleteness_theta 66.97
_olex2_refinement_description
;
1. Fixed Uiso
 At 1.2 times of:
  All C(H) groups
2.a Aromatic/amide H refined with riding coordinates:
 C15(H15), C1(H1), C23(H23), C2(H2), C3(H3), C19(H19), C6(H6), C22(H22),
 C10(H10), C8(H8), C9(H9), C5(H5), C20(H20), C21(H21)
;
_shelx_shelxl_version_number 2017/1

loop_
_space_group_symop_operation_xyz
'x, y, z'
'-x, y+1/2, -z+1/2'
'-x, -y, -z'
'x, -y-1/2, z-1/2'

loop_
_atom_site_label
_atom_site_type_symbol
_atom_site_fract_x
_atom_site_fract_y
_atom_site_fract_z
_atom_site_U_iso_or_equiv
_atom_site_adp_type
_atom_site_occupancy
_atom_site_site_symmetry_order
_atom_site_calc_flag
_atom_site_refinement_flags_posn
_atom_site_refinement_flags_adp
_atom_site_refinement_flags_occupancy
_atom_site_disorder_assembly
_atom_site_disorder_group
C1 C 0.2768(2) 0.59654(10) 0.42890(19) 0.0337(4) Uani 1 1 d . . . . .
H1 H 0.266054 0.645590 0.448167 0.040 Uiso 1 1 calc R . . . .
C2 C 0.2385(2) 0.57708(12) 0.3004(2) 0.0386(4) Uani 1 1 d . . . . .
H2 H 0.204274 0.612914 0.236072 0.046 Uiso 1 1 calc R . . . .
C3 C 0.2520(2) 0.50492(12) 0.27098(19) 0.0378(4) Uani 1 1 d . . . . .
H3 H 0.227091 0.491410 0.186292 0.045 Uiso 1 1 calc R . . . .
C4 C 0.3036(2) 0.45097(11) 0.36891(19) 0.0341(4) Uani 1 1 d . . . . .
C5 C 0.3196(2) 0.37349(12) 0.3487(2) 0.0449(5) Uani 1 1 d . . . . .
H5 H 0.294596 0.356112 0.265965 0.054 Uiso 1 1 calc R . . . .
C6 C 0.3708(2) 0.32540(11) 0.4490(2) 0.0468(5) Uani 1 1 d . . . . .
H6 H 0.378472 0.275323 0.433295 0.056 Uiso 1 1 calc R . . . .
C7 C 0.4131(2) 0.34960(10) 0.5778(2) 0.0377(4) Uani 1 1 d . . . . .
C8 C 0.4685(2) 0.30315(12) 0.6873(3) 0.0487(5) Uani 1 1 d . . . . .
H8 H 0.477850 0.252354 0.678445 0.058 Uiso 1 1 calc R . . . .
C9 C 0.5081(3) 0.33335(13) 0.8056(2) 0.0518(6) Uani 1 1 d . . . . .
H9 H 0.546168 0.303139 0.878032 0.062 Uiso 1 1 calc R . . . .
C10 C 0.4920(2) 0.40936(13) 0.8193(2) 0.0440(5) Uani 1 1 d . . . . .
H10 H 0.519433 0.428858 0.901152 0.053 Uiso 1 1 calc R . . . .
C11 C 0.39989(18) 0.42523(10) 0.60003(19) 0.0301(4) Uani 1 1 d . . . . .
C12 C 0.34191(18) 0.47556(9) 0.49417(17) 0.0285(3) Uani 1 1 d . . . . .
C13 C 0.2592(2) 0.68464(11) 0.7527(2) 0.0445(5) Uani 1 1 d . . . . .
C14 C 0.2027(2) 0.62356(10) 0.8084(2) 0.0345(4) Uani 1 1 d . . . . .
C15 C 0.1504(2) 0.63967(10) 0.8922(2) 0.0368(4) Uani 1 1 d . . . . .
H15 H 0.155501 0.687939 0.922651 0.044 Uiso 1 1 calc R . . . .
C16 C 0.08718(19) 0.58244(11) 0.93430(18) 0.0327(4) Uani 1 1 d . . . . .
C17 C 0.14387(18) 0.50025(10) 0.79847(18) 0.0299(4) Uani 1 1 d . . . . .
C18 C 0.12316(19) 0.42607(10) 0.73815(19) 0.0314(4) Uani 1 1 d . . . . .
C19 C 0.1159(2) 0.36131(11) 0.8013(2) 0.0398(4) Uani 1 1 d . . . . .
H19 H 0.128952 0.363262 0.885906 0.048 Uiso 1 1 calc R . . . .
C20 C 0.0891(3) 0.29421(12) 0.7365(3) 0.0507(6) Uani 1 1 d . . . . .
H20 H 0.083873 0.251000 0.778185 0.061 Uiso 1 1 calc R . . . .
C21 C 0.0699(3) 0.29048(13) 0.6108(3) 0.0530(6) Uani 1 1 d . . . . .
H21 H 0.053205 0.244909 0.568811 0.064 Uiso 1 1 calc R . . . .
C22 C 0.0756(2) 0.35452(13) 0.5477(2) 0.0481(5) Uani 1 1 d . . . . .
H22 H 0.061508 0.352229 0.462767 0.058 Uiso 1 1 calc R . . . .
C23 C 0.1025(2) 0.42219(11) 0.6111(2) 0.0378(4) Uani 1 1 d . . . . .
H23 H 0.106679 0.465238 0.568578 0.045 Uiso 1 1 calc R . . . .
Cl1 Cl 0.57305(6) 0.58805(4) 0.91027(5) 0.05194(15) Uani 1 1 d . . . . .
Cu1 Cu 0.39352(3) 0.56232(2) 0.71499(3) 0.03241(10) Uani 1 1 d . . . . .
N1 N 0.43852(17) 0.45451(9) 0.71863(16) 0.0329(3) Uani 1 1 d . . . . .
N2 N 0.32794(16) 0.54735(8) 0.52367(15) 0.0292(3) Uani 1 1 d . . . . .
N3 N 0.20351(17) 0.55322(8) 0.76230(16) 0.0330(3) Uani 1 1 d . . . . .
N4 N 0.09012(16) 0.51310(9) 0.88311(15) 0.0313(3) Uani 1 1 d . . . . .
H4 H 0.058(3) 0.4800(15) 0.904(2) 0.044(7) Uiso 1 1 d . . . . .
O1 O 0.02937(16) 0.59064(8) 1.00528(14) 0.0424(3) Uani 1 1 d . . . . .
O2 O 0.2351(3) 0.74883(9) 0.7696(3) 0.0861(8) Uani 1 1 d . . . . .
O3 O 0.32527(16) 0.66331(7) 0.68986(14) 0.0397(3) Uani 1 1 d . . . . .

loop_
_atom_site_aniso_label
_atom_site_aniso_U_11
_atom_site_aniso_U_22
_atom_site_aniso_U_33
_atom_site_aniso_U_23
_atom_site_aniso_U_13
_atom_site_aniso_U_12
Cu1 0.04035(17) 0.02808(16) 0.03439(17) -0.00431(10) 0.02159(13) -0.00059(10)
Cl1 0.0549(3) 0.0644(4) 0.0346(3) -0.0086(2) 0.0180(2) -0.0118(3)
O3 0.0535(8) 0.0252(6) 0.0545(8) -0.0056(6) 0.0368(7) -0.0058(6)
O1 0.0564(9) 0.0394(8) 0.0450(8) -0.0035(6) 0.0348(7) 0.0003(6)
N2 0.0320(7) 0.0250(7) 0.0338(8) -0.0016(6) 0.0175(6) -0.0012(6)
N4 0.0344(8) 0.0272(7) 0.0376(8) 0.0002(6) 0.0208(7) -0.0021(6)
N1 0.0351(8) 0.0324(8) 0.0371(8) 0.0036(6) 0.0213(7) 0.0043(6)
N3 0.0374(8) 0.0237(7) 0.0470(9) -0.0032(6) 0.0270(8) -0.0022(6)
O2 0.1294(19) 0.0231(8) 0.171(2) -0.0087(10) 0.126(2) -0.0046(9)
C17 0.0285(8) 0.0266(8) 0.0370(9) 0.0003(7) 0.0166(7) 0.0009(6)
C12 0.0281(8) 0.0257(8) 0.0368(9) -0.0024(7) 0.0190(7) -0.0019(6)
C18 0.0295(8) 0.0259(8) 0.0427(10) -0.0029(7) 0.0195(8) -0.0024(7)
C16 0.0343(9) 0.0330(9) 0.0326(9) -0.0014(7) 0.0163(8) 0.0018(7)
C15 0.0400(10) 0.0273(9) 0.0503(11) -0.0065(8) 0.0264(9) -0.0006(7)
C14 0.0361(9) 0.0249(8) 0.0503(11) -0.0036(8) 0.0263(9) -0.0014(7)
C1 0.0374(9) 0.0265(8) 0.0402(10) 0.0024(7) 0.0199(8) -0.0001(7)
C4 0.0312(9) 0.0351(9) 0.0394(10) -0.0085(8) 0.0189(8) -0.0056(7)
C23 0.0382(10) 0.0356(9) 0.0450(11) -0.0042(8) 0.0233(9) -0.0045(8)
C11 0.0296(8) 0.0259(8) 0.0415(10) -0.0002(7) 0.0219(8) 0.0010(6)
C7 0.0365(10) 0.0257(9) 0.0576(12) 0.0004(8) 0.0268(9) 0.0026(7)
C2 0.0377(10) 0.0425(10) 0.0355(10) 0.0054(8) 0.0159(8) -0.0014(8)
C3 0.0355(9) 0.0484(11) 0.0304(9) -0.0054(8) 0.0155(8) -0.0046(8)
C19 0.0435(11) 0.0304(9) 0.0515(12) 0.0008(8) 0.0266(10) -0.0012(8)
C6 0.0491(12) 0.0285(9) 0.0694(15) -0.0128(10) 0.0321(11) -0.0008(8)
C13 0.0537(12) 0.0260(9) 0.0707(14) -0.0046(9) 0.0431(12) -0.0052(8)
C22 0.0477(12) 0.0514(12) 0.0528(13) -0.0200(10) 0.0290(10) -0.0123(10)
C10 0.0477(12) 0.0477(12) 0.0424(12) 0.0122(9) 0.0253(10) 0.0064(9)
C8 0.0454(11) 0.0297(10) 0.0761(16) 0.0113(10) 0.0316(11) 0.0076(8)
C9 0.0522(13) 0.0455(12) 0.0638(15) 0.0253(11) 0.0312(12) 0.0119(10)
C5 0.0475(11) 0.0406(11) 0.0507(12) -0.0179(9) 0.0254(10) -0.0055(9)
C20 0.0548(13) 0.0276(10) 0.0775(16) -0.0002(10) 0.0362(12) -0.0048(9)
C21 0.0548(13) 0.0371(11) 0.0781(17) -0.0237(11) 0.0394(13) -0.0138(9)

loop_
_atom_type_symbol
_atom_type_description
_atom_type_scat_dispersion_real
_atom_type_scat_dispersion_imag
_atom_type_scat_source
C C 0.0181 0.0091 'International Tables Vol C Tables 4.2.6.8 and 6.1.1.4'
H H 0.0000 0.0000 'International Tables Vol C Tables 4.2.6.8 and 6.1.1.4'
Cl Cl 0.3639 0.7018 'International Tables Vol C Tables 4.2.6.8 and 6.1.1.4'
Cu Cu -1.9646 0.5888 'International Tables Vol C Tables 4.2.6.8 and 6.1.1.4'
N N 0.0311 0.0180 'International Tables Vol C Tables 4.2.6.8 and 6.1.1.4'
O O 0.0492 0.0322 'International Tables Vol C Tables 4.2.6.8 and 6.1.1.4'

loop_
_geom_angle_atom_site_label_1
_geom_angle_atom_site_label_2
_geom_angle_atom_site_label_3
_geom_angle
_geom_angle_site_symmetry_1
_geom_angle_site_symmetry_3
Cl1 Cu1 N3 102.36(5) . .
O3 Cu1 Cl1 93.04(5) . .
O3 Cu1 N2 92.01(6) . .
O3 Cu1 N1 171.74(7) . .
O3 Cu1 N3 78.10(5) . .
N2 Cu1 Cl1 148.04(5) . .
N2 Cu1 N3 109.56(6) . .
N1 Cu1 Cl1 95.11(5) . .
N1 Cu1 N2 81.80(6) . .
N1 Cu1 N3 98.75(6) . .
C13 O3 Cu1 117.54(13) . .
C12 N2 Cu1 112.21(12) . .
C1 N2 Cu1 129.43(13) . .
C1 N2 C12 118.36(16) . .
C17 N4 C16 124.00(16) . .
C17 N4 H4 118.4(19) . .
C16 N4 H4 117.6(19) . .
C11 N1 Cu1 113.20(12) . .
C10 N1 Cu1 128.29(15) . .
C10 N1 C11 118.38(17) . .
C17 N3 Cu1 136.13(12) . .
C17 N3 C14 117.21(16) . .
C14 N3 Cu1 100.51(11) . .
N4 C17 C18 118.32(16) . .
N3 C17 N4 121.70(16) . .
N3 C17 C18 119.77(16) . .
N2 C12 C4 123.24(17) . .
N2 C12 C11 116.04(16) . .
C4 C12 C11 120.72(16) . .
C23 C18 C17 117.87(17) . .
C23 C18 C19 119.57(18) . .
C19 C18 C17 122.46(18) . .
O1 C16 N4 120.31(17) . .
O1 C16 C15 126.14(18) . .
N4 C16 C15 113.50(16) . .
C16 C15 H15 120.1 . .
C14 C15 C16 119.87(17) . .
C14 C15 H15 120.1 . .
N3 C14 C13 115.28(16) . .
C15 C14 N3 123.61(17) . .
C15 C14 C13 121.04(17) . .
N2 C1 H1 118.9 . .
N2 C1 C2 122.27(17) . .
C2 C1 H1 118.9 . .
C12 C4 C3 116.86(17) . .
C12 C4 C5 118.43(19) . .
C3 C4 C5 124.71(19) . .
C18 C23 H23 119.8 . .
C22 C23 C18 120.3(2) . .
C22 C23 H23 119.8 . .
N1 C11 C12 116.64(16) . .
N1 C11 C7 123.58(18) . .
C7 C11 C12 119.78(18) . .
C11 C7 C6 118.58(19) . .
C11 C7 C8 116.3(2) . .
C8 C7 C6 125.10(19) . .
C1 C2 H2 120.4 . .
C3 C2 C1 119.24(19) . .
C3 C2 H2 120.4 . .
C4 C3 H3 120.0 . .
C2 C3 C4 120.01(18) . .
C2 C3 H3 120.0 . .
C18 C19 H19 120.3 . .
C20 C19 C18 119.3(2) . .
C20 C19 H19 120.3 . .
C7 C6 H6 119.1 . .
C5 C6 C7 121.71(18) . .
C5 C6 H6 119.1 . .
O3 C13 C14 116.40(17) . .
O2 C13 O3 125.9(2) . .
O2 C13 C14 117.68(18) . .
C23 C22 H22 120.0 . .
C21 C22 C23 119.9(2) . .
C21 C22 H22 120.0 . .
N1 C10 H10 119.1 . .
N1 C10 C9 121.7(2) . .
C9 C10 H10 119.1 . .
C7 C8 H8 120.3 . .
C9 C8 C7 119.5(2) . .
C9 C8 H8 120.3 . .
C10 C9 H9 119.7 . .
C8 C9 C10 120.5(2) . .
C8 C9 H9 119.7 . .
C4 C5 H5 119.6 . .
C6 C5 C4 120.7(2) . .
C6 C5 H5 119.6 . .
C19 C20 H20 119.5 . .
C21 C20 C19 120.9(2) . .
C21 C20 H20 119.5 . .
C22 C21 C20 119.9(2) . .
C22 C21 H21 120.1 . .
C20 C21 H21 120.1 . .

loop_
_geom_bond_atom_site_label_1
_geom_bond_atom_site_label_2
_geom_bond_distance
_geom_bond_site_symmetry_2
Cu1 Cl1 2.2740(6) .
Cu1 O3 1.9304(14) .
Cu1 N2 2.0296(15) .
Cu1 N1 1.9941(16) .
Cu1 N3 2.3217(15) .
O3 C13 1.275(2) .
O1 C16 1.235(2) .
N2 C12 1.361(2) .
N2 C1 1.327(2) .
N4 C17 1.357(2) .
N4 C16 1.388(2) .
N4 H4 0.77(3) .
N1 C11 1.357(3) .
N1 C10 1.327(3) .
N3 C17 1.312(2) .
N3 C14 1.375(2) .
O2 C13 1.218(3) .
C17 C18 1.478(2) .
C12 C4 1.397(3) .
C12 C11 1.428(3) .
C18 C23 1.393(3) .
C18 C19 1.396(3) .
C16 C15 1.428(3) .
C15 H15 0.9300 .
C15 C14 1.349(3) .
C14 C13 1.526(3) .
C1 H1 0.9300 .
C1 C2 1.406(3) .
C4 C3 1.408(3) .
C4 C5 1.436(3) .
C23 H23 0.9300 .
C23 C22 1.385(3) .
C11 C7 1.404(2) .
C7 C6 1.425(3) .
C7 C8 1.414(3) .
C2 H2 0.9300 .
C2 C3 1.366(3) .
C3 H3 0.9300 .
C19 H19 0.9300 .
C19 C20 1.383(3) .
C6 H6 0.9300 .
C6 C5 1.356(3) .
C22 H22 0.9300 .
C22 C21 1.381(4) .
C10 H10 0.9300 .
C10 C9 1.396(3) .
C8 H8 0.9300 .
C8 C9 1.359(4) .
C9 H9 0.9300 .
C5 H5 0.9300 .
C20 H20 0.9300 .
C20 C21 1.382(4) .
C21 H21 0.9300 .
